data_2310517
loop_
_publ_author_name
'van den Berg, J.M.'

_publ_section_title
;
 The crystal structure of Sn Cl2
;
_journal_name_full 'Acta Crystallographica (1,1948-23,1967)'
_journal_page_first 1002
_journal_page_last 1003
_journal_volume 14
_journal_year 1961
_chemical_formula_sum 'Cl2 Sn'
_chemical_name_systematic 'Sn Cl2'
_space_group_IT_number 62
_symmetry_space_group_name_Hall '-P 2c 2n'
_symmetry_space_group_name_H-M 'P n a m'
_cell_angle_alpha 90
_cell_angle_beta 90
_cell_angle_gamma 90
_cell_formula_units_Z 4
_cell_length_a 7.793
_cell_length_b 9.207
_cell_length_c 4.43
_cell_volume 317.853
_citation_journal_id_ASTM ACCRA9
_cod_data_source_file vandenBerg_ACCRA9_1961_1466.cif
_cod_data_source_block Cl2Sn1
_cod_original_cell_volume 317.8531
_cod_original_sg_symbol_Hall '-P 2ac 2n (-x,z,y)'
_cod_original_formula_sum 'Cl2 Sn1'
_cod_database_code 2310517

loop_
_symmetry_equiv_pos_as_xyz
x,y,z
-x+1/2,y+1/2,-z
x+1/2,-y+1/2,-z+1/2
-x,-y,z+1/2
-x,-y,-z
x-1/2,-y-1/2,z
-x-1/2,y-1/2,z-1/2
x,y,-z-1/2

loop_
_atom_site_label
_atom_site_type_symbol
_atom_site_fract_x
_atom_site_fract_y
_atom_site_fract_z
_atom_site_occupancy
_atom_site_U_iso_or_equiv
Cl1 Cl-1 0.022 -0.155 0.25 1 0.0
Cl2 Cl-1 0.644 0.075 0.25 1 0.0
Sn1 Sn+2 0.231 0.074 0.25 1 0.0
